data_7129445
loop_
_publ_author_name
'Gr\"odler, Dennis'
'Weidemann, Martin L.'
'Lichtenberg, Andreas'
'Greven, Tobias'
'Nickstadt, Robin'
'Haydo, Malek'
'Wickleder, Mathias'
'Klein, Axel'
'Johrendt, Dirk'
'Mathur, Sanjay'
'Zegke, Markus'
'Raauf, Aida'

_publ_section_title
;
 Heterobimetallic uranyl(vi) alkoxides of lanthanoids: formation through
 simple ligand exchange
;
_journal_name_full 'Chemical Communications'
_journal_paper_doi 10.1039/D1CC05444A
_journal_year 2022
_chemical_formula_moiety 'C40 H91 Cl Dy3 O13 U'
_chemical_formula_sum 'C40 H91 Cl Dy3 O13 U'
_chemical_formula_weight 1541.10
_space_group_crystal_system orthorhombic
_space_group_IT_number 62
_space_group_name_Hall '-P 2ac 2n'
_space_group_name_H-M_alt 'P n m a'
_atom_sites_solution_hydrogens geom
_atom_sites_solution_primary direct
_audit_creation_date 2021-09-15
_audit_creation_method
;
Olex2 1.2
(compiled 2017.08.10 svn.r3458 for OlexSys, GUI svn.r5381)
;
_audit_update_record
;
2021-11-17 deposited with the CCDC.	2021-12-14 downloaded from the CCDC.
;
_cell_angle_alpha 90
_cell_angle_beta 90
_cell_angle_gamma 90
_cell_formula_units_Z 4
_cell_length_a 14.2375(8)
_cell_length_b 21.6260(13)
_cell_length_c 17.8051(8)
_cell_measurement_reflns_used 9277
_cell_measurement_temperature 100.0
_cell_measurement_theta_max 30.46
_cell_measurement_theta_min 2.63
_cell_volume 5482.2(5)
_computing_molecular_graphics 'Olex2 (Dolomanov et al., 2009)'
_computing_publication_material 'Olex2 (Dolomanov et al., 2009)'
_computing_structure_refinement 'XL (Sheldrick, 2008)'
_computing_structure_solution 'ShelXS (Sheldrick, 2008)'
_diffrn_ambient_temperature 100.0
_diffrn_measured_fraction_theta_full 0.999
_diffrn_measured_fraction_theta_max 1.000
_diffrn_measurement_device_type 'Bruker APEX-II CCD'
_diffrn_measurement_method '\f and \w scans'
_diffrn_radiation_type MoK\a
_diffrn_radiation_wavelength 0.71073
_diffrn_reflns_av_R_equivalents 0.1138
_diffrn_reflns_av_unetI/netI 0.0263
_diffrn_reflns_Laue_measured_fraction_full 0.999
_diffrn_reflns_Laue_measured_fraction_max 1.000
_diffrn_reflns_limit_h_max 18
_diffrn_reflns_limit_h_min -18
_diffrn_reflns_limit_k_max 28
_diffrn_reflns_limit_k_min -28
_diffrn_reflns_limit_l_max 23
_diffrn_reflns_limit_l_min -23
_diffrn_reflns_number 219967
_diffrn_reflns_point_group_measured_fraction_full 0.999
_diffrn_reflns_point_group_measured_fraction_max 1.000
_diffrn_reflns_theta_full 25.242
_diffrn_reflns_theta_max 27.482
_diffrn_reflns_theta_min 2.059
_diffrn_standards_number 0
_exptl_absorpt_coefficient_mu 7.086
_exptl_absorpt_correction_T_max 0.7461
_exptl_absorpt_correction_T_min 0.5162
_exptl_absorpt_correction_type multi-scan
_exptl_absorpt_process_details
;
SADABS-2016/2 (Bruker,2016/2) was used for absorption correction.
wR2(int) was 0.1055 before and 0.0785 after correction.
The Ratio of minimum to maximum transmission is 0.6919.
The \l/2 correction factor is Not present.
;
_exptl_crystal_colour orange
_exptl_crystal_colour_primary orange
_exptl_crystal_density_diffrn 1.867
_exptl_crystal_description needles
_exptl_crystal_F_000 2968
_exptl_crystal_size_max 0.1
_exptl_crystal_size_mid 0.1
_exptl_crystal_size_min 0.1
_refine_diff_density_max 1.722
_refine_diff_density_min -0.932
_refine_diff_density_rms 0.114
_refine_ls_extinction_method none
_refine_ls_goodness_of_fit_ref 1.027
_refine_ls_hydrogen_treatment constr
_refine_ls_matrix_type full
_refine_ls_number_parameters 336
_refine_ls_number_reflns 6465
_refine_ls_number_restraints 0
_refine_ls_restrained_S_all 1.027
_refine_ls_R_factor_all 0.0348
_refine_ls_R_factor_gt 0.0230
_refine_ls_shift/su_max 0.001
_refine_ls_shift/su_mean 0.000
_refine_ls_structure_factor_coef Fsqd
_refine_ls_weighting_details 'w=1/[\s^2^(Fo^2^)+(0.0189P)^2^+10.6838P] where P=(Fo^2^+2Fc^2^)/3'
_refine_ls_weighting_scheme calc
_refine_ls_wR_factor_gt 0.0471
_refine_ls_wR_factor_ref 0.0506
_reflns_Friedel_coverage 0.000
_reflns_number_gt 5410
_reflns_number_total 6465
_reflns_threshold_expression 'I > 2\s(I)'
_cod_data_source_file d1cc05444a2.cif
_cod_data_source_block mo_dg078_full_op_reinta
_cod_database_code 7129445
_shelx_shelxl_version_number 2018/3
_shelx_space_group_comment
;
The symmetry employed for this shelxl refinement is uniquely defined
by the following loop, which should always be used as a source of
symmetry information in preference to the above space-group names.
They are only intended as comments.
;
_shelx_estimated_absorpt_t_max 0.538
_shelx_estimated_absorpt_t_min 0.538
_olex2_refinement_description
;
1. Fixed Uiso
 At 1.5 times of:
  All C(H,H,H) groups, All O(H) groups
2. Others
 Fixed Sof: H9(0.5) H13a(0.5) H13b(0.5) H13c(0.5) H17a(0.5) H17b(0.5)
 H17c(0.5) C6(0.5) H6a(0.5) H6b(0.5) H6c(0.5) C8(0.5) H8a(0.5) H8b(0.5)
 H8c(0.5) C10(0.5) H10a(0.5) H10b(0.5) H10c(0.5) C16(0.5) H16a(0.5) H16b(0.5)
 H16c(0.5) C7(0.5) H7a(0.5) H7b(0.5) H7c(0.5) C9(0.5) H9a(0.5) H9b(0.5)
 H9c(0.5) C15(0.5) H15a(0.5) H15b(0.5) H15c(0.5) C26(0.5) H26a(0.5) H26b(0.5)
 H26c(0.5)
3.a Tetrahedral OH refined with riding coordinates:
 O9(H9)
3.b Idealised Me refined as rotating group:
 C2(H2a,H2b,H2c), C3(H3a,H3b,H3c), C4(H4a,H4b,H4c), C12(H12a,H12b,H12c),
 C13(H13a,H13b,H13c), C17(H17a,H17b,H17c), C19(H19a,H19b,H19c), C20(H20a,H20b,
 H20c), C21(H21a,H21b,H21c), C23(H23a,H23b,H23c), C24(H24a,H24b,H24c), C25(H25a,
 H25b,H25c), C6(H6a,H6b,H6c), C8(H8a,H8b,H8c), C10(H10a,H10b,H10c), C16(H16a,
 H16b,H16c), C7(H7a,H7b,H7c), C9(H9a,H9b,H9c), C15(H15a,H15b,H15c), C26(H26a,
 H26b,H26c)
;
_olex2_submission_special_instructions 'No special instructions were received'

loop_
_space_group_symop_operation_xyz
'x, y, z'
'-x+1/2, -y, z+1/2'
'-x, y+1/2, -z'
'x+1/2, -y+1/2, -z+1/2'
'-x, -y, -z'
'x-1/2, y, -z-1/2'
'x, -y-1/2, z'
'-x-1/2, y-1/2, z-1/2'

loop_
_atom_site_label
_atom_site_type_symbol
_atom_site_fract_x
_atom_site_fract_y
_atom_site_fract_z
_atom_site_U_iso_or_equiv
_atom_site_adp_type
_atom_site_occupancy
_atom_site_site_symmetry_order
_atom_site_calc_flag
_atom_site_refinement_flags_posn
_atom_site_refinement_flags_adp
_atom_site_refinement_flags_occupancy
_atom_site_disorder_assembly
_atom_site_disorder_group
U1 U 0.43690(2) 0.750000 0.57723(2) 0.01976(5) Uani 1 2 d S T P . .
Dy1 Dy 0.34357(2) 0.66688(2) 0.41145(2) 0.01883(5) Uani 1 1 d . . . . .
Dy2 Dy 0.16037(2) 0.750000 0.49537(2) 0.02540(7) Uani 1 2 d S T P . .
Cl1 Cl 0.45217(8) 0.750000 0.33521(6) 0.0215(2) Uani 1 2 d S T P . .
O1 O 0.5487(2) 0.750000 0.6243(2) 0.0326(9) Uani 1 2 d S T P . .
O2 O 0.3295(2) 0.750000 0.50862(17) 0.0184(7) Uani 1 2 d S T P . .
O3 O 0.37769(18) 0.82000(13) 0.65095(13) 0.0288(6) Uani 1 1 d . . . . .
O4 O 0.47121(16) 0.67070(11) 0.49395(12) 0.0199(5) Uani 1 1 d . . . . .
O5 O 0.2416(2) 0.750000 0.37931(16) 0.0191(7) Uani 1 2 d S T P . .
O6 O 0.0175(3) 0.750000 0.4942(2) 0.0464(13) Uani 1 2 d S T P D .
O7 O 0.21070(17) 0.64976(13) 0.47907(13) 0.0254(6) Uani 1 1 d . . . . .
O8 O 0.33895(17) 0.60139(12) 0.32868(13) 0.0248(5) Uani 1 1 d . . . . .
O9 O 0.1822(3) 0.750000 0.6336(2) 0.0562(14) Uani 1 2 d S T P . .
H9 H 0.185045 0.713380 0.649124 0.084 Uiso 0.5 1 calc R . . . .
C1 C 0.3864(3) 0.8563(2) 0.7158(2) 0.0339(10) Uani 1 1 d . . . . .
C2 C 0.3851(3) 0.9245(2) 0.6928(3) 0.0468(12) Uani 1 1 d . . . . .
H2A H 0.436199 0.932403 0.657143 0.070 Uiso 1 1 calc GR . . . .
H2B H 0.393500 0.950467 0.737339 0.070 Uiso 1 1 calc GR . . . .
H2C H 0.324810 0.934216 0.668987 0.070 Uiso 1 1 calc GR . . . .
C3 C 0.4794(3) 0.8415(3) 0.7562(3) 0.0554(14) Uani 1 1 d . . . . .
H3A H 0.480383 0.797673 0.770296 0.083 Uiso 1 1 calc GR . . . .
H3B H 0.484876 0.867046 0.801374 0.083 Uiso 1 1 calc GR . . . .
H3C H 0.532177 0.850218 0.722442 0.083 Uiso 1 1 calc GR . . . .
C4 C 0.3036(3) 0.8431(2) 0.7676(2) 0.0406(11) Uani 1 1 d . . . . .
H4A H 0.244823 0.852172 0.741179 0.061 Uiso 1 1 calc GR . . . .
H4B H 0.308243 0.869238 0.812433 0.061 Uiso 1 1 calc GR . . . .
H4C H 0.304566 0.799511 0.782474 0.061 Uiso 1 1 calc GR . . . .
C5 C 0.5527(3) 0.63206(17) 0.4838(2) 0.0261(8) Uani 1 1 d . . . . .
C11 C 0.1824(3) 0.750000 0.3111(3) 0.0221(11) Uani 1 2 d S T P . .
C12 C 0.1215(3) 0.69238(19) 0.31247(19) 0.0271(8) Uani 1 1 d . . . . .
H12A H 0.161693 0.655616 0.314431 0.041 Uiso 1 1 calc GR . . . .
H12B H 0.082768 0.691002 0.267015 0.041 Uiso 1 1 calc GR . . . .
H12C H 0.080826 0.693335 0.356837 0.041 Uiso 1 1 calc GR . . . .
C13 C 0.2451(4) 0.750000 0.2424(3) 0.0263(12) Uani 1 2 d S T P . .
H13A H 0.291639 0.716807 0.246828 0.039 Uiso 0.5 1 calc GR . . A -1
H13B H 0.277402 0.789892 0.238522 0.039 Uiso 0.5 1 calc GR . . A -1
H13C H 0.206856 0.743301 0.197363 0.039 Uiso 0.5 1 calc GR . . A -1
C14 C -0.0820(4) 0.750000 0.4916(4) 0.073(3) Uani 1 2 d S T P . .
C17 C -0.1165(5) 0.750000 0.4178(3) 0.075(3) Uani 1 2 d S T P D .
H17A H -0.184146 0.758361 0.418465 0.112 Uiso 0.5 1 calc GR . . B -1
H17B H -0.105031 0.709535 0.394813 0.112 Uiso 0.5 1 calc GR . . B -1
H17C H -0.084427 0.782104 0.388653 0.112 Uiso 0.5 1 calc GR . . B -1
C18 C 0.1755(3) 0.5903(2) 0.5018(2) 0.0388(11) Uani 1 1 d . . . . .
C19 C 0.1296(3) 0.5971(3) 0.5788(2) 0.0472(13) Uani 1 1 d . . . . .
H19A H 0.105492 0.556826 0.595301 0.071 Uiso 1 1 calc GR . . . .
H19B H 0.077584 0.626650 0.575605 0.071 Uiso 1 1 calc GR . . . .
H19C H 0.176118 0.612050 0.615052 0.071 Uiso 1 1 calc GR . . . .
C20 C 0.2562(4) 0.5454(2) 0.5058(2) 0.0516(14) Uani 1 1 d . . . . .
H20A H 0.303722 0.561174 0.540706 0.077 Uiso 1 1 calc GR . . . .
H20B H 0.284063 0.540677 0.455784 0.077 Uiso 1 1 calc GR . . . .
H20C H 0.233350 0.505242 0.523473 0.077 Uiso 1 1 calc GR . . . .
C21 C 0.1031(4) 0.5678(3) 0.4446(3) 0.075(2) Uani 1 1 d . . . . .
H21A H 0.132626 0.564703 0.394986 0.112 Uiso 1 1 calc GR . . . .
H21B H 0.050828 0.597209 0.442331 0.112 Uiso 1 1 calc GR . . . .
H21C H 0.079538 0.527112 0.459730 0.112 Uiso 1 1 calc GR . . . .
C22 C 0.3472(3) 0.55986(18) 0.26789(19) 0.0272(8) Uani 1 1 d . . . . .
C23 C 0.3461(3) 0.4949(2) 0.2968(2) 0.0409(11) Uani 1 1 d . . . . .
H23A H 0.398392 0.488984 0.331916 0.061 Uiso 1 1 calc GR . . . .
H23B H 0.352621 0.466023 0.254707 0.061 Uiso 1 1 calc GR . . . .
H23C H 0.286605 0.487077 0.322809 0.061 Uiso 1 1 calc GR . . . .
C24 C 0.4381(4) 0.5726(3) 0.2265(3) 0.0607(16) Uani 1 1 d . . . . .
H24A H 0.439258 0.615847 0.210035 0.091 Uiso 1 1 calc GR . . . .
H24B H 0.442454 0.545419 0.182566 0.091 Uiso 1 1 calc GR . . . .
H24C H 0.491393 0.564791 0.259984 0.091 Uiso 1 1 calc GR . . . .
C25 C 0.2652(4) 0.5687(2) 0.2140(2) 0.0547(14) Uani 1 1 d . . . . .
H25A H 0.205955 0.562996 0.241086 0.082 Uiso 1 1 calc GR . . . .
H25B H 0.269528 0.538373 0.173263 0.082 Uiso 1 1 calc GR . . . .
H25C H 0.267402 0.610577 0.192873 0.082 Uiso 1 1 calc GR . . . .
C6 C 0.6120(6) 0.6332(5) 0.5552(5) 0.0307(19) Uani 0.5 1 d . . . C 1
H6A H 0.638647 0.674554 0.562069 0.046 Uiso 0.5 1 calc GR . . C 1
H6B H 0.662874 0.602886 0.550851 0.046 Uiso 0.5 1 calc GR . . C 1
H6C H 0.572420 0.622790 0.598416 0.046 Uiso 0.5 1 calc GR . . C 1
C8 C 0.6010(6) 0.6432(4) 0.4163(4) 0.0334(19) Uani 0.5 1 d . . . C 1
H8A H 0.556379 0.643182 0.374456 0.050 Uiso 0.5 1 calc GR . . C 1
H8B H 0.648014 0.610739 0.408464 0.050 Uiso 0.5 1 calc GR . . C 1
H8C H 0.632372 0.683500 0.419043 0.050 Uiso 0.5 1 calc GR . . C 1
C10 C 0.5034(6) 0.5660(4) 0.4830(5) 0.0321(18) Uani 0.5 1 d . . . C 1
H10A H 0.466649 0.560635 0.529079 0.048 Uiso 0.5 1 calc GR . . C 1
H10B H 0.551443 0.533619 0.480044 0.048 Uiso 0.5 1 calc GR . . C 1
H10C H 0.461727 0.563012 0.439331 0.048 Uiso 0.5 1 calc GR . . C 1
C16 C -0.1120(7) 0.8317(5) 0.4997(7) 0.061(3) Uani 0.5 1 d . . . D -1
H16A H -0.086759 0.854164 0.456395 0.092 Uiso 0.5 1 calc GR . . D -1
H16B H -0.084862 0.848467 0.545996 0.092 Uiso 0.5 1 calc GR . . D -1
H16C H -0.180431 0.836264 0.501066 0.092 Uiso 0.5 1 calc GR . . D -1
C7 C 0.6358(5) 0.6800(4) 0.4615(4) 0.0283(17) Uani 0.5 1 d . . . C 2
H7A H 0.616310 0.704553 0.417965 0.043 Uiso 0.5 1 calc GR . . C 2
H7B H 0.692918 0.656872 0.449144 0.043 Uiso 0.5 1 calc GR . . C 2
H7C H 0.648382 0.707611 0.504029 0.043 Uiso 0.5 1 calc GR . . C 2
C9 C 0.5439(5) 0.5898(4) 0.4142(4) 0.0235(15) Uani 0.5 1 d . . . C 2
H9A H 0.490252 0.561901 0.420644 0.035 Uiso 0.5 1 calc GR . . C 2
H9B H 0.601486 0.565430 0.408451 0.035 Uiso 0.5 1 calc GR . . C 2
H9C H 0.534337 0.615257 0.369301 0.035 Uiso 0.5 1 calc GR . . C 2
C15 C -0.1204(6) 0.7264(5) 0.5559(4) 0.047(3) Uani 0.5 1 d . . . D -2
H15A H -0.188892 0.730177 0.553734 0.071 Uiso 0.5 1 calc GR . . D -2
H15B H -0.096555 0.749376 0.599374 0.071 Uiso 0.5 1 calc GR . . D -2
H15C H -0.103120 0.682699 0.560744 0.071 Uiso 0.5 1 calc GR . . D -2
C26 C 0.5831(6) 0.5979(4) 0.5502(4) 0.0297(19) Uani 0.5 1 d . . . C 2
H26A H 0.590180 0.626523 0.592494 0.045 Uiso 0.5 1 calc GR . . C 2
H26B H 0.643502 0.577848 0.539908 0.045 Uiso 0.5 1 calc GR . . C 2
H26C H 0.536162 0.566443 0.562698 0.045 Uiso 0.5 1 calc GR . . C 2

loop_
_atom_site_aniso_label
_atom_site_aniso_U_11
_atom_site_aniso_U_22
_atom_site_aniso_U_33
_atom_site_aniso_U_23
_atom_site_aniso_U_13
_atom_site_aniso_U_12
U1 0.01372(9) 0.03021(11) 0.01533(8) 0.000 -0.00277(7) 0.000
Dy1 0.01532(8) 0.02634(9) 0.01485(7) 0.00258(6) -0.00049(6) -0.00329(7)
Dy2 0.01139(11) 0.05130(17) 0.01352(10) 0.000 0.00071(8) 0.000
Cl1 0.0192(6) 0.0266(7) 0.0188(5) 0.000 0.0050(4) 0.000
O1 0.0166(19) 0.055(3) 0.0260(19) 0.000 -0.0063(15) 0.000
O2 0.0146(17) 0.0239(19) 0.0166(15) 0.000 -0.0009(13) 0.000
O3 0.0193(13) 0.0498(18) 0.0171(11) -0.0016(12) -0.0059(10) -0.0010(12)
O4 0.0145(12) 0.0239(14) 0.0213(11) 0.0024(10) -0.0002(9) 0.0017(10)
O5 0.0164(17) 0.028(2) 0.0127(15) 0.000 -0.0005(13) 0.000
O6 0.0106(18) 0.111(4) 0.0177(18) 0.000 -0.0016(14) 0.000
O7 0.0208(13) 0.0379(16) 0.0173(11) 0.0026(11) 0.0004(10) -0.0091(12)
O8 0.0290(14) 0.0236(14) 0.0218(12) 0.0005(10) 0.0034(10) 0.0009(11)
O9 0.046(3) 0.091(4) 0.031(2) 0.000 -0.002(2) 0.000
C1 0.032(2) 0.049(3) 0.0213(18) -0.0077(18) -0.0027(16) 0.002(2)
C2 0.044(3) 0.052(3) 0.044(2) -0.009(2) 0.002(2) -0.012(2)
C3 0.043(3) 0.092(4) 0.032(2) -0.021(3) -0.014(2) 0.007(3)
C4 0.047(3) 0.047(3) 0.028(2) -0.0063(19) 0.0008(19) 0.002(2)
C5 0.0247(19) 0.0205(19) 0.0332(19) -0.0039(16) -0.0046(16) 0.0094(16)
C11 0.020(3) 0.033(3) 0.014(2) 0.000 -0.0034(18) 0.000
C12 0.0237(19) 0.038(2) 0.0194(16) 0.0008(16) -0.0044(14) -0.0025(17)
C13 0.024(3) 0.041(3) 0.014(2) 0.000 -0.003(2) 0.000
C14 0.012(3) 0.178(10) 0.031(3) 0.000 0.000(2) 0.000
C17 0.019(3) 0.182(10) 0.023(3) 0.000 -0.002(3) 0.000
C18 0.038(2) 0.053(3) 0.025(2) 0.0084(19) -0.0005(17) -0.030(2)
C19 0.043(3) 0.074(4) 0.025(2) 0.018(2) 0.0050(18) -0.020(3)
C20 0.091(4) 0.033(3) 0.030(2) 0.006(2) 0.012(2) -0.018(3)
C21 0.086(4) 0.105(5) 0.032(2) 0.011(3) -0.012(3) -0.078(4)
C22 0.032(2) 0.027(2) 0.0221(17) -0.0008(15) 0.0037(15) 0.0019(17)
C23 0.055(3) 0.033(2) 0.035(2) -0.0076(19) -0.005(2) -0.005(2)
C24 0.065(4) 0.063(4) 0.054(3) -0.023(3) 0.032(3) -0.020(3)
C25 0.071(4) 0.059(3) 0.034(2) -0.016(2) -0.019(2) 0.019(3)
C6 0.025(5) 0.035(5) 0.032(4) 0.002(4) -0.002(3) 0.009(4)
C8 0.035(5) 0.029(4) 0.036(4) 0.004(4) 0.014(4) 0.013(4)
C10 0.025(4) 0.027(4) 0.044(5) 0.000(4) -0.004(3) 0.002(3)
C16 0.029(5) 0.050(7) 0.104(9) -0.003(6) 0.005(6) 0.008(5)
C7 0.014(4) 0.034(5) 0.036(4) -0.007(4) 0.002(3) 0.000(3)
C9 0.017(4) 0.028(4) 0.026(4) -0.004(3) -0.002(3) 0.009(3)
C15 0.023(4) 0.089(9) 0.030(4) 0.001(4) -0.001(3) -0.010(4)
C26 0.033(5) 0.027(5) 0.029(4) -0.007(4) -0.006(3) 0.011(4)

loop_
_atom_type_symbol
_atom_type_description
_atom_type_scat_dispersion_real
_atom_type_scat_dispersion_imag
_atom_type_scat_source
C C 0.0033 0.0016 'International Tables Vol C Tables 4.2.6.8 and 6.1.1.4'
H H 0.0000 0.0000 'International Tables Vol C Tables 4.2.6.8 and 6.1.1.4'
Cl Cl 0.1484 0.1585 'International Tables Vol C Tables 4.2.6.8 and 6.1.1.4'
Dy Dy -0.1892 4.4098 'International Tables Vol C Tables 4.2.6.8 and 6.1.1.4'
O O 0.0106 0.0060 'International Tables Vol C Tables 4.2.6.8 and 6.1.1.4'
U U -9.6767 9.6646 'International Tables Vol C Tables 4.2.6.8 and 6.1.1.4'

loop_
_geom_angle_atom_site_label_1
_geom_angle_atom_site_label_2
_geom_angle_atom_site_label_3
_geom_angle
_geom_angle_site_symmetry_1
_geom_angle_site_symmetry_3
_geom_angle_publ_flag
Dy1 U1 Dy1 58.090(6) 7_575 . ?
O1 U1 Dy1 133.55(9) . 7_575 ?
O1 U1 Dy1 133.55(9) . . ?
O1 U1 O2 169.14(15) . . ?
O1 U1 O3 93.54(10) . 7_575 ?
O1 U1 O3 93.54(10) . . ?
O1 U1 O4 96.40(10) . . ?
O1 U1 O4 96.41(10) . 7_575 ?
O2 U1 Dy1 38.92(6) . 7_575 ?
O2 U1 Dy1 38.92(6) . . ?
O2 U1 O3 94.24(9) . 7_575 ?
O2 U1 O3 94.24(9) . . ?
O2 U1 O4 76.43(8) . 7_575 ?
O2 U1 O4 76.43(8) . . ?
O3 U1 Dy1 90.24(6) 7_575 . ?
O3 U1 Dy1 132.87(6) . . ?
O3 U1 Dy1 90.24(6) . 7_575 ?
O3 U1 Dy1 132.87(6) 7_575 7_575 ?
O3 U1 O3 88.27(14) 7_575 . ?
O3 U1 O4 169.34(9) . . ?
O3 U1 O4 169.34(9) 7_575 7_575 ?
O3 U1 O4 87.30(9) . 7_575 ?
O3 U1 O4 87.30(9) 7_575 . ?
O4 U1 Dy1 37.52(6) 7_575 7_575 ?
O4 U1 Dy1 37.52(6) . . ?
O4 U1 Dy1 85.69(6) 7_575 . ?
O4 U1 Dy1 85.69(6) . 7_575 ?
O4 U1 O4 95.37(11) 7_575 . ?
Dy1 Dy1 U1 60.955(3) 7_575 . ?
Dy2 Dy1 U1 71.216(6) . . ?
Dy2 Dy1 Dy1 59.120(4) . 7_575 ?
Cl1 Dy1 U1 82.74(2) . . ?
Cl1 Dy1 Dy1 48.859(16) . 7_575 ?
Cl1 Dy1 Dy2 107.203(17) . . ?
O2 Dy1 U1 29.42(7) . . ?
O2 Dy1 Dy1 44.09(5) . 7_575 ?
O2 Dy1 Dy2 43.69(7) . . ?
O2 Dy1 Cl1 85.19(6) . . ?
O4 Dy1 U1 37.17(6) . . ?
O4 Dy1 Dy1 87.97(6) . 7_575 ?
O4 Dy1 Dy2 107.02(6) . . ?
O4 Dy1 Cl1 81.32(6) . . ?
O4 Dy1 O2 66.58(9) . . ?
O4 Dy1 O5 126.75(8) . . ?
O5 Dy1 U1 92.52(6) . . ?
O5 Dy1 Dy1 40.96(6) . 7_575 ?
O5 Dy1 Dy2 42.34(7) . . ?
O5 Dy1 Cl1 74.27(7) . . ?
O5 Dy1 O2 64.85(9) . . ?
O7 Dy1 U1 87.45(6) . . ?
O7 Dy1 Dy1 99.37(7) . 7_575 ?
O7 Dy1 Dy2 40.33(7) . . ?
O7 Dy1 Cl1 147.29(7) . . ?
O7 Dy1 O2 71.59(9) . . ?
O7 Dy1 O4 108.66(8) . . ?
O7 Dy1 O5 75.09(10) . . ?
O8 Dy1 U1 157.26(7) . . ?
O8 Dy1 Dy1 133.83(7) . 7_575 ?
O8 Dy1 Dy2 129.71(7) . . ?
O8 Dy1 Cl1 96.65(7) . . ?
O8 Dy1 O2 173.19(10) . . ?
O8 Dy1 O4 120.15(9) . . ?
O8 Dy1 O5 109.27(9) . . ?
O8 Dy1 O7 104.01(9) . . ?
Dy1 Dy2 Dy1 61.759(8) 7_575 . ?
O2 Dy2 Dy1 45.61(5) . . ?
O2 Dy2 Dy1 45.61(5) . 7_575 ?
O2 Dy2 O9 77.20(13) . . ?
O5 Dy2 Dy1 42.61(5) . . ?
O5 Dy2 Dy1 42.61(5) . 7_575 ?
O5 Dy2 O2 66.36(11) . . ?
O5 Dy2 O9 143.56(13) . . ?
O6 Dy2 Dy1 137.74(6) . . ?
O6 Dy2 Dy1 137.74(6) . 7_575 ?
O6 Dy2 O2 175.02(12) . . ?
O6 Dy2 O5 118.62(12) . . ?
O6 Dy2 O7 108.06(6) . 7_575 ?
O6 Dy2 O7 108.06(6) . . ?
O6 Dy2 O9 97.82(15) . . ?
O7 Dy2 Dy1 39.73(6) 7_575 7_575 ?
O7 Dy2 Dy1 101.41(6) 7_575 . ?
O7 Dy2 Dy1 101.41(6) . 7_575 ?
O7 Dy2 Dy1 39.73(6) . . ?
O7 Dy2 O2 72.69(6) . . ?
O7 Dy2 O2 72.69(6) 7_575 . ?
O7 Dy2 O5 74.80(6) . . ?
O7 Dy2 O5 74.81(6) 7_575 . ?
O7 Dy2 O7 140.75(12) . 7_575 ?
O7 Dy2 O9 94.94(7) 7_575 . ?
O7 Dy2 O9 94.94(7) . . ?
O9 Dy2 Dy1 109.26(9) . . ?
O9 Dy2 Dy1 109.26(9) . 7_575 ?
Dy1 Cl1 Dy1 82.28(3) . 7_575 ?
U1 O2 Dy1 111.65(10) . 7_575 ?
U1 O2 Dy1 111.65(10) . . ?
U1 O2 Dy2 146.97(16) . . ?
Dy1 O2 Dy1 91.82(10) 7_575 . ?
Dy2 O2 Dy1 90.70(9) . . ?
Dy2 O2 Dy1 90.70(9) . 7_575 ?
C1 O3 U1 148.6(2) . . ?
U1 O4 Dy1 105.31(9) . . ?
C5 O4 U1 132.7(2) . . ?
C5 O4 Dy1 121.8(2) . . ?
Dy1 O5 Dy1 98.07(12) . 7_575 ?
Dy2 O5 Dy1 95.05(9) . . ?
Dy2 O5 Dy1 95.05(9) . 7_575 ?
C11 O5 Dy1 123.04(12) . . ?
C11 O5 Dy1 123.04(12) . 7_575 ?
C11 O5 Dy2 116.0(3) . . ?
C14 O6 Dy2 178.8(4) . . ?
Dy1 O7 Dy2 99.94(10) . . ?
C18 O7 Dy1 125.8(2) . . ?
C18 O7 Dy2 134.3(2) . . ?
C22 O8 Dy1 172.2(2) . . ?
Dy2 O9 H9 109.5 . . ?
Dy2 O9 H9 109.475(1) . 7_575 ?
H9 O9 H9 141.0 . 7_575 ?
O3 C1 C2 108.5(3) . . ?
O3 C1 C3 110.1(3) . . ?
O3 C1 C4 109.0(3) . . ?
C2 C1 C3 109.6(4) . . ?
C4 C1 C2 109.5(4) . . ?
C4 C1 C3 110.1(3) . . ?
C1 C2 H2A 109.5 . . ?
C1 C2 H2B 109.5 . . ?
C1 C2 H2C 109.5 . . ?
H2A C2 H2B 109.5 . . ?
H2A C2 H2C 109.5 . . ?
H2B C2 H2C 109.5 . . ?
C1 C3 H3A 109.5 . . ?
C1 C3 H3B 109.5 . . ?
C1 C3 H3C 109.5 . . ?
H3A C3 H3B 109.5 . . ?
H3A C3 H3C 109.5 . . ?
H3B C3 H3C 109.5 . . ?
C1 C4 H4A 109.5 . . ?
C1 C4 H4B 109.5 . . ?
C1 C4 H4C 109.5 . . ?
H4A C4 H4B 109.5 . . ?
H4A C4 H4C 109.5 . . ?
H4B C4 H4C 109.5 . . ?
O4 C5 C6 109.4(4) . . ?
O4 C5 C10 99.6(4) . . ?
O4 C5 C7 104.3(4) . . ?
O4 C5 C9 112.2(4) . . ?
O4 C5 C26 115.6(4) . . ?
C6 C5 C10 105.4(5) . . ?
C8 C5 O4 113.6(4) . . ?
C8 C5 C6 116.0(6) . . ?
C8 C5 C10 111.2(5) . . ?
C9 C5 C7 103.9(5) . . ?
C26 C5 C7 107.8(5) . . ?
C26 C5 C9 112.0(5) . . ?
O5 C11 C12 108.2(2) . . ?
O5 C11 C12 108.2(2) . 7_575 ?
O5 C11 C13 109.1(4) . . ?
C12 C11 C12 110.3(4) 7_575 . ?
C13 C11 C12 110.5(3) . 7_575 ?
C13 C11 C12 110.5(3) . . ?
C11 C12 H12A 109.5 . . ?
C11 C12 H12B 109.5 . . ?
C11 C12 H12C 109.5 . . ?
H12A C12 H12B 109.5 . . ?
H12A C12 H12C 109.5 . . ?
H12B C12 H12C 109.5 . . ?
C11 C13 H13A 109.5 . . ?
C11 C13 H13B 109.5 . . ?
C11 C13 H13C 109.5 . . ?
H13A C13 H13B 109.5 . . ?
H13A C13 H13C 109.5 . . ?
H13B C13 H13C 109.5 . . ?
O6 C14 C16 103.4(4) . . ?
C17 C14 O6 112.3(5) . . ?
C17 C14 C16 89.5(5) . . ?
C15 C14 O6 111.9(6) 7_575 . ?
C15 C14 O6 111.9(6) . . ?
C15 C14 C17 130.1(6) 7_575 . ?
C15 C14 C17 130.1(6) . . ?
C15 C14 C15 43.9(9) 7_575 . ?
C14 C17 H17A 109.5 . . ?
C14 C17 H17B 109.5 . . ?
C14 C17 H17C 109.5 . . ?
H17A C17 H17B 109.5 . . ?
H17A C17 H17C 109.5 . . ?
H17B C17 H17C 109.5 . . ?
O7 C18 C19 108.4(4) . . ?
O7 C18 C20 108.9(3) . . ?
O7 C18 C21 109.4(4) . . ?
C19 C18 C21 109.9(4) . . ?
C20 C18 C19 110.2(4) . . ?
C20 C18 C21 110.0(5) . . ?
C18 C19 H19A 109.5 . . ?
C18 C19 H19B 109.5 . . ?
C18 C19 H19C 109.5 . . ?
H19A C19 H19B 109.5 . . ?
H19A C19 H19C 109.5 . . ?
H19B C19 H19C 109.5 . . ?
C18 C20 H20A 109.5 . . ?
C18 C20 H20B 109.5 . . ?
C18 C20 H20C 109.5 . . ?
H20A C20 H20B 109.5 . . ?
H20A C20 H20C 109.5 . . ?
H20B C20 H20C 109.5 . . ?
C18 C21 H21A 109.5 . . ?
C18 C21 H21B 109.5 . . ?
C18 C21 H21C 109.5 . . ?
H21A C21 H21B 109.5 . . ?
H21A C21 H21C 109.5 . . ?
H21B C21 H21C 109.5 . . ?
O8 C22 C23 109.4(3) . . ?
O8 C22 C24 109.2(3) . . ?
O8 C22 C25 109.8(3) . . ?
C23 C22 C24 110.3(4) . . ?
C23 C22 C25 109.1(4) . . ?
C24 C22 C25 109.0(4) . . ?
C22 C23 H23A 109.5 . . ?
C22 C23 H23B 109.5 . . ?
C22 C23 H23C 109.5 . . ?
H23A C23 H23B 109.5 . . ?
H23A C23 H23C 109.5 . . ?
H23B C23 H23C 109.5 . . ?
C22 C24 H24A 109.5 . . ?
C22 C24 H24B 109.5 . . ?
C22 C24 H24C 109.5 . . ?
H24A C24 H24B 109.5 . . ?
H24A C24 H24C 109.5 . . ?
H24B C24 H24C 109.5 . . ?
C22 C25 H25A 109.5 . . ?
C22 C25 H25B 109.5 . . ?
C22 C25 H25C 109.5 . . ?
H25A C25 H25B 109.5 . . ?
H25A C25 H25C 109.5 . . ?
H25B C25 H25C 109.5 . . ?
C5 C6 H6A 109.5 . . ?
C5 C6 H6B 109.5 . . ?
C5 C6 H6C 109.5 . . ?
H6A C6 H6B 109.5 . . ?
H6A C6 H6C 109.5 . . ?
H6B C6 H6C 109.5 . . ?
C5 C8 H8A 109.5 . . ?
C5 C8 H8B 109.5 . . ?
C5 C8 H8C 109.5 . . ?
H8A C8 H8B 109.5 . . ?
H8A C8 H8C 109.5 . . ?
H8B C8 H8C 109.5 . . ?
C5 C10 H10A 109.5 . . ?
C5 C10 H10B 109.5 . . ?
C5 C10 H10C 109.5 . . ?
H10A C10 H10B 109.5 . . ?
H10A C10 H10C 109.5 . . ?
H10B C10 H10C 109.5 . . ?
C14 C16 H16A 109.5 . . ?
C14 C16 H16B 109.5 . . ?
C14 C16 H16C 109.5 . . ?
H16A C16 H16B 109.5 . . ?
H16A C16 H16C 109.5 . . ?
H16B C16 H16C 109.5 . . ?
C5 C7 H7A 109.5 . . ?
C5 C7 H7B 109.5 . . ?
C5 C7 H7C 109.5 . . ?
H7A C7 H7B 109.5 . . ?
H7A C7 H7C 109.5 . . ?
H7B C7 H7C 109.5 . . ?
C5 C9 H9A 109.5 . . ?
C5 C9 H9B 109.5 . . ?
C5 C9 H9C 109.5 . . ?
H9A C9 H9B 109.5 . . ?
H9A C9 H9C 109.5 . . ?
H9B C9 H9C 109.5 . . ?
C14 C15 H15A 109.5 . . ?
C14 C15 H15B 109.5 . . ?
C14 C15 H15C 109.5 . . ?
H15A C15 H15B 109.5 . . ?
H15A C15 H15C 109.5 . . ?
H15B C15 H15C 109.5 . . ?
C5 C26 H26A 109.5 . . ?
C5 C26 H26B 109.5 . . ?
C5 C26 H26C 109.5 . . ?
H26A C26 H26B 109.5 . . ?
H26A C26 H26C 109.5 . . ?
H26B C26 H26C 109.5 . . ?

loop_
_geom_bond_atom_site_label_1
_geom_bond_atom_site_label_2
_geom_bond_distance
_geom_bond_site_symmetry_2
_geom_bond_publ_flag
U1 Dy1 3.7025(2) 7_575 ?
U1 Dy1 3.7025(2) . ?
U1 O1 1.799(3) . ?
U1 O2 1.957(3) . ?
U1 O3 2.174(3) 7_575 ?
U1 O3 2.174(3) . ?
U1 O4 2.319(2) . ?
U1 O4 2.319(2) 7_575 ?
Dy1 Dy1 3.5952(4) 7_575 ?
Dy1 Dy2 3.5024(3) . ?
Dy1 Cl1 2.7322(9) . ?
Dy1 O2 2.503(2) . ?
Dy1 O4 2.338(2) . ?
Dy1 O5 2.380(2) . ?
Dy1 O7 2.273(2) . ?
Dy1 O8 2.045(2) . ?
Dy2 O2 2.420(3) . ?
Dy2 O5 2.368(3) . ?
Dy2 O6 2.035(4) . ?
Dy2 O7 2.301(3) . ?
Dy2 O7 2.301(3) 7_575 ?
Dy2 O9 2.480(4) . ?
O3 C1 1.402(4) . ?
O4 C5 1.442(4) . ?
O5 C11 1.478(5) . ?
O6 C14 1.417(7) . ?
O7 C18 1.438(5) . ?
O8 C22 1.411(4) . ?
O9 H9 0.8400 . ?
O9 H9 0.8400 7_575 ?
C1 C2 1.530(7) . ?
C1 C3 1.540(6) . ?
C1 C4 1.523(6) . ?
C2 H2A 0.9800 . ?
C2 H2B 0.9800 . ?
C2 H2C 0.9800 . ?
C3 H3A 0.9800 . ?
C3 H3B 0.9800 . ?
C3 H3C 0.9800 . ?
C4 H4A 0.9800 . ?
C4 H4B 0.9800 . ?
C4 H4C 0.9800 . ?
C5 C6 1.524(9) . ?
C5 C8 1.405(8) . ?
C5 C10 1.593(9) . ?
C5 C7 1.622(8) . ?
C5 C9 1.546(8) . ?
C5 C26 1.459(9) . ?
C11 C12 1.518(5) . ?
C11 C12 1.518(5) 7_575 ?
C11 C13 1.514(7) . ?
C12 H12A 0.9800 . ?
C12 H12B 0.9800 . ?
C12 H12C 0.9800 . ?
C13 H13A 0.9800 . ?
C13 H13B 0.9800 . ?
C13 H13C 0.9800 . ?
C14 C17 1.403(8) . ?
C14 C16 1.823(10) . ?
C14 C15 1.367(10) 7_575 ?
C14 C15 1.367(10) . ?
C17 H17A 0.9800 . ?
C17 H17B 0.9800 . ?
C17 H17C 0.9800 . ?
C18 C19 1.527(5) . ?
C18 C20 1.505(7) . ?
C18 C21 1.528(6) . ?
C19 H19A 0.9800 . ?
C19 H19B 0.9800 . ?
C19 H19C 0.9800 . ?
C20 H20A 0.9800 . ?
C20 H20B 0.9800 . ?
C20 H20C 0.9800 . ?
C21 H21A 0.9800 . ?
C21 H21B 0.9800 . ?
C21 H21C 0.9800 . ?
C22 C23 1.497(6) . ?
C22 C24 1.514(6) . ?
C22 C25 1.524(6) . ?
C23 H23A 0.9800 . ?
C23 H23B 0.9800 . ?
C23 H23C 0.9800 . ?
C24 H24A 0.9800 . ?
C24 H24B 0.9800 . ?
C24 H24C 0.9800 . ?
C25 H25A 0.9800 . ?
C25 H25B 0.9800 . ?
C25 H25C 0.9800 . ?
C6 H6A 0.9800 . ?
C6 H6B 0.9800 . ?
C6 H6C 0.9800 . ?
C8 H8A 0.9800 . ?
C8 H8B 0.9800 . ?
C8 H8C 0.9800 . ?
C10 H10A 0.9800 . ?
C10 H10B 0.9800 . ?
C10 H10C 0.9800 . ?
C16 H16A 0.9800 . ?
C16 H16B 0.9800 . ?
C16 H16C 0.9800 . ?
C7 H7A 0.9800 . ?
C7 H7B 0.9800 . ?
C7 H7C 0.9800 . ?
C9 H9A 0.9800 . ?
C9 H9B 0.9800 . ?
C9 H9C 0.9800 . ?
C15 H15A 0.9800 . ?
C15 H15B 0.9800 . ?
C15 H15C 0.9800 . ?
C26 H26A 0.9800 . ?
C26 H26B 0.9800 . ?
C26 H26C 0.9800 . ?

loop_
_geom_torsion_atom_site_label_1
_geom_torsion_atom_site_label_2
_geom_torsion_atom_site_label_3
_geom_torsion_atom_site_label_4
_geom_torsion
_geom_torsion_site_symmetry_1
_geom_torsion_site_symmetry_2
_geom_torsion_site_symmetry_3
_geom_torsion_site_symmetry_4
_geom_torsion_publ_flag
U1 O3 C1 C2 119.4(5) . . . . ?
U1 O3 C1 C3 -0.6(7) . . . . ?
U1 O3 C1 C4 -121.5(4) . . . . ?
U1 O4 C5 C6 19.6(6) . . . . ?
U1 O4 C5 C8 -111.9(5) . . . . ?
U1 O4 C5 C10 129.8(4) . . . . ?
U1 O4 C5 C7 -62.4(4) . . . . ?
U1 O4 C5 C9 -174.2(3) . . . . ?
U1 O4 C5 C26 55.7(6) . . . . ?
Dy1 O4 C5 C6 -166.2(4) . . . . ?
Dy1 O4 C5 C8 62.3(5) . . . . ?
Dy1 O4 C5 C10 -56.0(4) . . . . ?
Dy1 O4 C5 C7 111.8(4) . . . . ?
Dy1 O4 C5 C9 -0.1(5) . . . . ?
Dy1 O4 C5 C26 -130.1(5) . . . . ?
Dy1 O5 C11 C12 56.0(4) . . . . ?
Dy1 O5 C11 C12 175.5(2) . . . 7_575 ?
Dy1 O5 C11 C12 -175.5(2) 7_575 . . . ?
Dy1 O5 C11 C12 -56.0(4) 7_575 . . 7_575 ?
Dy1 O5 C11 C13 64.26(19) 7_575 . . . ?
Dy1 O5 C11 C13 -64.26(19) . . . . ?
Dy1 O7 C18 C19 145.2(3) . . . . ?
Dy1 O7 C18 C20 25.3(4) . . . . ?
Dy1 O7 C18 C21 -94.9(4) . . . . ?
Dy2 O5 C11 C12 59.8(3) . . . 7_575 ?
Dy2 O5 C11 C12 -59.8(3) . . . . ?
Dy2 O5 C11 C13 180.000(0) . . . . ?
Dy2 O7 C18 C19 -34.8(5) . . . . ?
Dy2 O7 C18 C20 -154.7(3) . . . . ?
Dy2 O7 C18 C21 85.0(4) . . . . ?
